data_9017607
loop_
_publ_author_name
'Zaitsev, A. N.'
'Avdontseva, E. Y.'
'Britvin, S. N.'
'Demeny, A.'
'Homonnay, Z.'
'Jeffries, T. E.'
'Keller, J.'
'Krivovichev, V. G.'
'Markl, G.'
'Platonova, N. V.'
'Siidra, O. I.'
'Spratt, J.'
'Vennemann, T.'

_publ_section_title
;
 Oxo-magnesio-hastingsite, NaCa2(Mg2Fe3+3)(Al2Si6)O22O2, a new anhydrous amphibole
 from the Deeti volcanic cone, Gregory rift, northern Tanzania
;
_journal_name_full 'Mineralogical Magazine'
_journal_page_first 2773
_journal_page_last 2792
_journal_volume 77
_journal_year 2013
_chemical_compound_source 'the Deeti volcanic cone, Gregory rift, northern Tanzania'
_chemical_formula_sum 'Al1.92 Ca1.84 Fe1.35 H0.6 K0.33 Mg3.09 Mn0.01 Na0.82 O24 Si6.2 Ti0.44'
_chemical_name_mineral Oxo-magnesio-hastingsite
_space_group_IT_number 12
_space_group_name_Hall '-C 2y'
_space_group_name_H-M_alt 'C 1 2/m 1'
_symmetry_space_group_name_H-M 'C 1 2/m 1'
_cell_angle_alpha 90
_cell_angle_beta 105.278
_cell_angle_gamma 90
_cell_formula_units_Z 2
_cell_length_a 9.8837
_cell_length_b 18.0662
_cell_length_c 5.3107
_cell_volume 914.770
_database_code_amcsd 0019979
_exptl_crystal_density_diffrn 3.224
_cod_data_source_file inputs/fixed/downloads/18/18513.cif
_cod_data_source_block 18513
_cod_original_formula_sum 'Na.82 K.33 Mg3.09 Ti.44 Fe1.35 Al1.92 Ca1.84 Mn.01 Si6.2 O24 H.6'
_cod_database_code 9017607

loop_
_space_group_symop_operation_xyz
x,y,z
1/2+x,1/2+y,z
x,-y,z
1/2+x,1/2-y,z
-x,y,-z
1/2-x,1/2+y,-z
-x,-y,-z
1/2-x,1/2-y,-z

loop_
_atom_site_aniso_label
_atom_site_aniso_U_11
_atom_site_aniso_U_22
_atom_site_aniso_U_33
_atom_site_aniso_U_12
_atom_site_aniso_U_13
_atom_site_aniso_U_23
MgM1 0.00860 0.02090 0.00770 0.00000 0.00317 0.00000
Ti4+M1 0.00860 0.02090 0.00770 0.00000 0.00317 0.00000
Fe3+M1 0.00860 0.02090 0.00770 0.00000 0.00317 0.00000
MgM2 0.00730 0.00640 0.00780 0.00000 0.00213 0.00000
AlM2 0.00730 0.00640 0.00780 0.00000 0.00213 0.00000
Fe3+M2 0.00730 0.00640 0.00780 0.00000 0.00213 0.00000
MgM3 0.00970 0.00560 0.00790 0.00000 0.00040 0.00000
Fe3+M3 0.00970 0.00560 0.00790 0.00000 0.00040 0.00000
CaM4 0.01290 0.00996 0.01290 0.00000 0.00672 0.00000
NaM4 0.01290 0.00996 0.01290 0.00000 0.00672 0.00000
Mn2+M4 0.01290 0.00996 0.01290 0.00000 0.00672 0.00000
SiT1 0.00744 0.00632 0.00809 -0.00073 0.00141 -0.00056
AlT1 0.00744 0.00632 0.00809 -0.00073 0.00141 -0.00056
SiT2 0.00715 0.00686 0.00760 -0.00082 0.00176 -0.00005
AlT2 0.00715 0.00686 0.00760 -0.00082 0.00176 -0.00005
O1 0.00930 0.00960 0.01040 -0.00080 0.00200 -0.00040
O2 0.00820 0.01050 0.01070 -0.00010 0.00200 0.00030
O3 0.01060 0.01360 0.01190 0.00000 0.00230 0.00000
O-H3 0.01060 0.01360 0.01190 0.00000 0.00230 0.00000
O4 0.01360 0.00970 0.01350 -0.00280 0.00390 -0.00040
O5 0.01120 0.01690 0.01290 0.00020 0.00140 0.00510
O6 0.01210 0.01430 0.01510 0.00010 0.00400 -0.00420
O7 0.01250 0.01480 0.02260 0.00000 0.00180 0.00000

loop_
_atom_site_label
_atom_site_fract_x
_atom_site_fract_y
_atom_site_fract_z
_atom_site_occupancy
_atom_site_U_iso_or_equiv
_atom_site_type_symbol
_atom_site_attached_hydrogens
NaAm 0.02170 0.50000 0.04330 0.33500 0.01980 Na 0
KAm* 0.05870 0.50000 0.11400 0.16500 0.03710 K 0
MgM1 0.00000 0.08344 0.50000 0.61000 0.01223 Mg 0
Ti4+M1 0.00000 0.08344 0.50000 0.22000 0.01223 Ti 0
Fe3+M1 0.00000 0.08344 0.50000 0.17000 0.01223 Fe 0
MgM2 0.00000 0.17717 0.00000 0.60000 0.00715 Mg 0
AlM2 0.00000 0.17717 0.00000 0.06000 0.00715 Al 0
Fe3+M2 0.00000 0.17717 0.00000 0.34000 0.00715 Fe 0
MgM3 0.00000 0.00000 0.00000 0.67000 0.00810 Mg 0
Fe3+M3 0.00000 0.00000 0.00000 0.33000 0.00810 Fe 0
CaM4 0.27880 0.50000 0.01131 0.92000 0.01131 Ca 0
NaM4 0.27880 0.50000 0.01131 0.07500 0.01131 Na 0
Mn2+M4 0.27880 0.50000 0.01131 0.00500 0.01131 Mn 0
SiT1 0.28190 0.08529 0.30306 0.57500 0.00740 Si 0
AlT1 0.28190 0.08529 0.30306 0.42500 0.00740 Al 0
SiT2 0.29017 0.17250 0.81059 0.97500 0.00724 Si 0
AlT2 0.29017 0.17250 0.81059 0.02500 0.00724 Al 0
O1 0.10780 0.08700 0.21959 1.00000 0.00988 O 0
O2 0.11857 0.17148 0.72761 1.00000 0.00989 O 0
O3 0.10719 0.00000 0.71450 0.70000 0.01220 O 0
O-H3 0.10719 0.00000 0.71450 0.30000 0.01220 O 1
O4 0.36486 0.25034 0.78990 1.00000 0.01222 O 0
O5 0.34981 0.13882 0.10795 1.00000 0.01400 O 0
O6 0.34649 0.11779 0.60676 1.00000 0.01370 O 0
O7 0.34140 0.00000 0.28520 1.00000 0.01720 O 0

loop_
_cod_changelog_entry_id
_cod_changelog_entry_author
_cod_changelog_entry_date
_cod_changelog_entry_text
1
;cod-tools version 3.8.0
Id: cif_guess_AMCSD_atom_types 9574 2023-05-10 09:00:05Z saulius
;
2023-05-10T18:58:24+03:00
;Derived atom types and hydrogen counts
from atom names that follow the AMCSD naming convention
(Wat == water, O-H == hydroxyl).
;

loop_
_cod_related_entry_id
_cod_related_entry_database
_cod_related_entry_code
1 AMCSD 0019979
